data_8105748
loop_
_publ_author_name
'Wang, De-Xing'
'Cao, Peng'

_publ_section_title
;
 The crystal structure of 2,5,5-triphenyl-3,5-dihydro-4H-imidazol-4-one,
 C21H16N2O
;
_journal_issue 4
_journal_name_full 'Zeitschrift f\"ur Kristallographie - New Crystal Structures'
_journal_page_first 555
_journal_page_last 556
_journal_paper_doi 10.1515/ncrs-2022-0082
_journal_volume 237
_journal_year 2022
_chemical_formula_moiety 'C21 H16 N2 O'
_chemical_formula_sum 'C21 H16 N2 O'
_chemical_formula_weight 312.36
_space_group_crystal_system monoclinic
_space_group_IT_number 14
_space_group_name_Hall '-P 2ybc'
_space_group_name_H-M_alt 'P 1 21/c 1'
_atom_sites_solution_hydrogens geom
_cell_angle_alpha 90
_cell_angle_beta 99.337(2)
_cell_angle_gamma 90
_cell_formula_units_Z 4
_cell_length_a 13.8987(3)
_cell_length_b 15.0321(5)
_cell_length_c 8.1727(2)
_cell_measurement_reflns_used 3159
_cell_measurement_temperature 293(2)
_cell_measurement_theta_max 72.4100
_cell_measurement_theta_min 4.3440
_cell_volume 1684.87(8)
_computing_cell_refinement 'CrysAlisPro 1.171.40.53 (Rigaku OD, 2019) [1]'
_computing_data_collection 'CrysAlisPro 1.171.40.53 (Rigaku OD, 2019) [1]'
_computing_data_reduction 'CrysAlisPro 1.171.40.53 (Rigaku OD, 2019) [1]'
_computing_molecular_graphics 'Olex2 1.3 (Dolomanov et al., 2009) [2]'
_computing_publication_material 'Olex2 1.3 (Dolomanov et al., 2009) [2]'
_computing_structure_refinement 'SHELXL 2018/3 (Sheldrick, 2015) [3]'
_computing_structure_solution 'SHELXT 2018/2 (Sheldrick, 2018) [4]'
_diffrn_ambient_temperature 293(2)
_diffrn_detector 'CCD plate'
_diffrn_detector_area_resol_mean 5.3031
_diffrn_detector_type AtlasS2
_diffrn_measured_fraction_theta_full 0.996
_diffrn_measured_fraction_theta_max 0.963
_diffrn_measurement_details
;
List of Runs (angles in degrees, time in seconds):

  # Type    Start    End  Width  t~exp~   \w     \q     \k     \f   Frames
--------------------------------------------------------------------------
  1  \w   -111.00 -84.00   1.00   13.60    --  -40.80 -57.00  90.00   27
  2  \w    -65.00  31.00   1.00   13.60    --  -40.80  38.00-120.00   96
  3  \w    -62.00  -3.00   1.00   13.60    --  -40.80 125.00 -60.00   59
  4  \w    -57.00 -30.00   1.00   13.60    --  -40.80 -57.00  90.00   27
  5  \w     88.00 121.00   1.00   13.60    --   40.80-169.00  41.00   33
  6  \w     97.00 174.00   1.00   54.38    --  105.27  45.00-180.00   77
  7  \w     33.00  80.00   1.00   54.38    --  105.27-125.00  30.00   47
  8  \w     53.00 109.00   1.00   54.38    --  105.27 -95.00-120.00   56
  9  \w     73.00 149.00   1.00   54.38    --  105.27  77.00 -60.00   76
 10  \w     48.00 108.00   1.00   54.38    --  105.27-125.00-180.00   60
 11  \w    122.00 170.00   1.00   54.38    --  105.27 125.00-150.00   48
 12  \w     30.00 104.00   1.00   54.38    --  105.27 -30.00-180.00   74
;
_diffrn_measurement_device 'four-circle diffractometer'
_diffrn_measurement_device_type 'SuperNova, Dual, Cu at home/near, AtlasS2'
_diffrn_measurement_method '\w scans'
_diffrn_orient_matrix_type 'CrysAlisPro convention (1999,Acta A55,543-557)'
_diffrn_orient_matrix_UB_11 -0.0869343000
_diffrn_orient_matrix_UB_12 -0.0636520000
_diffrn_orient_matrix_UB_13 -0.0472913000
_diffrn_orient_matrix_UB_21 0.0711726000
_diffrn_orient_matrix_UB_22 -0.0778817000
_diffrn_orient_matrix_UB_23 -0.0074964000
_diffrn_orient_matrix_UB_31 -0.0004842000
_diffrn_orient_matrix_UB_32 -0.0194609000
_diffrn_orient_matrix_UB_33 0.1849678000
_diffrn_radiation_monochromator mirror
_diffrn_radiation_probe x-ray
_diffrn_radiation_type 'Cu K\a'
_diffrn_radiation_wavelength 1.54184
_diffrn_reflns_av_R_equivalents 0.0131
_diffrn_reflns_av_unetI/netI 0.0162
_diffrn_reflns_Laue_measured_fraction_full 0.996
_diffrn_reflns_Laue_measured_fraction_max 0.963
_diffrn_reflns_limit_h_max 17
_diffrn_reflns_limit_h_min -16
_diffrn_reflns_limit_k_max 17
_diffrn_reflns_limit_k_min -18
_diffrn_reflns_limit_l_max 9
_diffrn_reflns_limit_l_min -8
_diffrn_reflns_number 6667
_diffrn_reflns_point_group_measured_fraction_full 0.996
_diffrn_reflns_point_group_measured_fraction_max 0.963
_diffrn_reflns_theta_full 67.684
_diffrn_reflns_theta_max 72.758
_diffrn_reflns_theta_min 3.222
_diffrn_source 'micro-focus sealed X-ray tube'
_diffrn_source_type 'SuperNova (Cu) X-ray Source'
_exptl_absorpt_coefficient_mu 0.605
_exptl_absorpt_correction_T_max 1.00000
_exptl_absorpt_correction_T_min 0.84208
_exptl_absorpt_correction_type multi-scan
_exptl_absorpt_process_details
;
CrysAlisPro 1.171.40.53 (Rigaku Oxford Diffraction, 2019)
Empirical absorption correction using spherical harmonics,
 implemented in SCALE3 ABSPACK scaling algorithm.
;
_exptl_crystal_colour colourless
_exptl_crystal_density_diffrn 1.231
_exptl_crystal_description block
_exptl_crystal_F_000 656
_exptl_crystal_size_max 0.22
_exptl_crystal_size_mid 0.15
_exptl_crystal_size_min 0.11
_refine_diff_density_max 0.088
_refine_diff_density_min -0.137
_refine_diff_density_rms 0.030
_refine_ls_extinction_coef .
_refine_ls_extinction_method none
_refine_ls_goodness_of_fit_ref 1.036
_refine_ls_hydrogen_treatment constr
_refine_ls_matrix_type full
_refine_ls_number_parameters 217
_refine_ls_number_reflns 3234
_refine_ls_number_restraints 0
_refine_ls_restrained_S_all 1.036
_refine_ls_R_factor_all 0.0500
_refine_ls_R_factor_gt 0.0411
_refine_ls_shift/su_max 0.000
_refine_ls_shift/su_mean 0.000
_refine_ls_structure_factor_coef Fsqd
_refine_ls_weighting_details 'w=1/[\s^2^(Fo^2^)+(0.0558P)^2^+0.1773P] where P=(Fo^2^+2Fc^2^)/3'
_refine_ls_weighting_scheme calc
_refine_ls_wR_factor_gt 0.1067
_refine_ls_wR_factor_ref 0.1137
_reflns_Friedel_coverage 0.000
_reflns_Friedel_fraction_full .
_reflns_Friedel_fraction_max .
_reflns_number_gt 2638
_reflns_number_total 3234
_reflns_threshold_expression 'I > 2\s(I)'
_cod_data_source_file suppl_j_ncrs-2022-0082_suppl.cif
_cod_data_source_block 1
_cod_original_sg_symbol_H-M 'P 21/c'
_cod_database_code 8105748
_chemical_oxdiff_usercomment 'C H N'
_shelx_space_group_comment
;
The symmetry employed for this shelxl refinement is uniquely defined
by the following loop, which should always be used as a source of
symmetry information in preference to the above space-group names.
They are only intended as comments.
;
_shelx_estimated_absorpt_t_max 0.936
_shelx_estimated_absorpt_t_min 0.878
_reflns_odcompleteness_completeness 99.62
_reflns_odcompleteness_iscentric 1
_reflns_odcompleteness_theta 66.97
_olex2_refinement_description
;
1. Fixed Uiso
 At 1.2 times of:
  All C(H) groups, All N(H) groups
2.a Aromatic/amide H refined with riding coordinates:
 C3(H3), C4(H4), C5(H5), C6(H6), C7(H7), C9(H9), C10(H10), C11(H11), C12(H12),
 C13(H13), C17(H17), C18(H18), C19(H19), C20(H20), C21(H21), N2(H2)
;
_olex2_submission_special_instructions 'No special instructions were received'
_oxdiff_exptl_absorpt_empirical_details
;
Empirical correction (ABSPACK) includes:
- Absorption correction using spherical harmonics
- Frame scaling
;
_oxdiff_exptl_absorpt_empirical_full_max 1.357
_oxdiff_exptl_absorpt_empirical_full_min 0.752

loop_
_space_group_symop_operation_xyz
'x, y, z'
'-x, y+1/2, -z+1/2'
'-x, -y, -z'
'x, -y-1/2, z-1/2'

loop_
_atom_site_label
_atom_site_type_symbol
_atom_site_fract_x
_atom_site_fract_y
_atom_site_fract_z
_atom_site_U_iso_or_equiv
_atom_site_adp_type
_atom_site_occupancy
_atom_site_site_symmetry_order
_atom_site_calc_flag
_atom_site_refinement_flags_posn
_atom_site_refinement_flags_adp
_atom_site_refinement_flags_occupancy
_atom_site_disorder_assembly
_atom_site_disorder_group
C1 C 0.74319(9) 0.51071(10) 0.19701(16) 0.0550(3) Uani 1 1 d . . . . .
C2 C 0.79443(9) 0.42408(11) 0.25976(17) 0.0585(4) Uani 1 1 d . . . . .
C3 C 0.87390(12) 0.42931(14) 0.3870(2) 0.0790(5) Uani 1 1 d . . . . .
H3 H 0.894475 0.484378 0.431399 0.095 Uiso 1 1 calc R U . . .
C4 C 0.92251(14) 0.35267(17) 0.4478(3) 0.0945(6) Uani 1 1 d . . . . .
H4 H 0.976188 0.356759 0.531764 0.113 Uiso 1 1 calc R U . . .
C5 C 0.89227(14) 0.27116(16) 0.3855(3) 0.0905(6) Uani 1 1 d . . . . .
H5 H 0.924707 0.219982 0.427977 0.109 Uiso 1 1 calc R U . . .
C6 C 0.81470(14) 0.26513(14) 0.2614(2) 0.0844(5) Uani 1 1 d . . . . .
H6 H 0.794053 0.209650 0.219178 0.101 Uiso 1 1 calc R U . . .
C7 C 0.76597(12) 0.34139(12) 0.1972(2) 0.0711(4) Uani 1 1 d . . . . .
H7 H 0.713591 0.336517 0.111016 0.085 Uiso 1 1 calc R U . . .
C8 C 0.80142(9) 0.56459(11) 0.08791(16) 0.0583(4) Uani 1 1 d . . . . .
C9 C 0.85309(13) 0.52248(14) -0.0210(2) 0.0813(5) Uani 1 1 d . . . . .
H9 H 0.856568 0.460703 -0.022206 0.098 Uiso 1 1 calc R U . . .
C10 C 0.89977(14) 0.57185(17) -0.1285(2) 0.0930(6) Uani 1 1 d . . . . .
H10 H 0.934812 0.542920 -0.200477 0.112 Uiso 1 1 calc R U . . .
C11 C 0.89456(12) 0.66279(16) -0.1294(2) 0.0842(5) Uani 1 1 d . . . . .
H11 H 0.925942 0.695599 -0.201527 0.101 Uiso 1 1 calc R U . . .
C12 C 0.84314(14) 0.70495(15) -0.0238(2) 0.0859(5) Uani 1 1 d . . . . .
H12 H 0.839005 0.766706 -0.024803 0.103 Uiso 1 1 calc R U . . .
C13 C 0.79686(12) 0.65631(12) 0.0852(2) 0.0714(4) Uani 1 1 d . . . . .
H13 H 0.762391 0.685877 0.157170 0.086 Uiso 1 1 calc R U . . .
C14 C 0.64152(9) 0.49473(10) 0.09496(16) 0.0531(3) Uani 1 1 d . . . . .
C15 C 0.63067(9) 0.56885(9) 0.32955(15) 0.0511(3) Uani 1 1 d . . . . .
C16 C 0.57888(10) 0.60890(9) 0.45479(16) 0.0519(3) Uani 1 1 d . . . . .
C17 C 0.63227(12) 0.63793(12) 0.60360(19) 0.0704(4) Uani 1 1 d . . . . .
H17 H 0.699840 0.632665 0.622415 0.085 Uiso 1 1 calc R U . . .
C18 C 0.58522(14) 0.67448(13) 0.7232(2) 0.0832(5) Uani 1 1 d . . . . .
H18 H 0.621267 0.694001 0.822644 0.100 Uiso 1 1 calc R U . . .
C19 C 0.48535(14) 0.68239(12) 0.6971(2) 0.0784(5) Uani 1 1 d . . . . .
H19 H 0.454207 0.707566 0.778316 0.094 Uiso 1 1 calc R U . . .
C20 C 0.43147(12) 0.65316(12) 0.5510(2) 0.0706(4) Uani 1 1 d . . . . .
H20 H 0.363884 0.658192 0.533594 0.085 Uiso 1 1 calc R U . . .
C21 C 0.47804(10) 0.61620(10) 0.42975(17) 0.0602(3) Uani 1 1 d . . . . .
H21 H 0.441569 0.596173 0.331111 0.072 Uiso 1 1 calc R U . . .
N1 N 0.72346(8) 0.56131(9) 0.34261(13) 0.0577(3) Uani 1 1 d . . . . .
N2 N 0.57870(7) 0.53273(8) 0.18377(13) 0.0536(3) Uani 1 1 d . . . . .
H2 H 0.516390 0.534468 0.155187 0.064 Uiso 1 1 calc R U . . .
O1 O 0.62100(7) 0.45767(8) -0.03928(12) 0.0653(3) Uani 1 1 d . . . . .

loop_
_atom_site_aniso_label
_atom_site_aniso_U_11
_atom_site_aniso_U_22
_atom_site_aniso_U_33
_atom_site_aniso_U_23
_atom_site_aniso_U_13
_atom_site_aniso_U_12
C1 0.0404(6) 0.0740(9) 0.0503(7) -0.0040(6) 0.0061(5) 0.0026(6)
C2 0.0427(6) 0.0806(10) 0.0541(7) 0.0060(7) 0.0132(5) 0.0068(6)
C3 0.0561(8) 0.0972(13) 0.0792(10) 0.0140(9) -0.0027(7) 0.0029(8)
C4 0.0645(10) 0.1242(18) 0.0892(13) 0.0294(12) -0.0048(9) 0.0136(11)
C5 0.0752(11) 0.1021(15) 0.0965(13) 0.0315(12) 0.0209(10) 0.0228(11)
C6 0.0814(11) 0.0824(12) 0.0921(12) 0.0066(10) 0.0224(10) 0.0183(9)
C7 0.0627(9) 0.0833(11) 0.0681(9) -0.0023(8) 0.0130(7) 0.0139(8)
C8 0.0393(6) 0.0815(10) 0.0529(7) 0.0022(6) 0.0039(5) 0.0020(6)
C9 0.0765(10) 0.0942(13) 0.0808(11) 0.0110(9) 0.0356(9) 0.0172(9)
C10 0.0748(11) 0.1312(18) 0.0807(12) 0.0187(12) 0.0355(9) 0.0179(11)
C11 0.0615(9) 0.1233(17) 0.0670(10) 0.0200(10) 0.0080(8) -0.0149(10)
C12 0.0889(12) 0.0951(13) 0.0730(10) 0.0046(9) 0.0114(9) -0.0224(10)
C13 0.0685(9) 0.0835(11) 0.0622(9) -0.0036(8) 0.0108(7) -0.0099(8)
C14 0.0422(6) 0.0652(8) 0.0517(7) -0.0025(6) 0.0069(5) 0.0035(5)
C15 0.0460(6) 0.0583(7) 0.0490(6) 0.0003(5) 0.0079(5) 0.0002(5)
C16 0.0541(7) 0.0533(7) 0.0497(6) 0.0003(5) 0.0133(5) -0.0015(6)
C17 0.0620(8) 0.0879(11) 0.0619(9) -0.0149(8) 0.0112(7) -0.0085(8)
C18 0.0882(12) 0.1002(14) 0.0635(9) -0.0261(9) 0.0186(8) -0.0131(10)
C19 0.0904(12) 0.0807(11) 0.0720(10) -0.0157(8) 0.0373(9) -0.0047(9)
C20 0.0650(9) 0.0818(11) 0.0703(9) -0.0023(8) 0.0263(7) 0.0061(8)
C21 0.0565(7) 0.0718(9) 0.0538(7) -0.0027(6) 0.0139(6) 0.0033(7)
N1 0.0453(5) 0.0763(8) 0.0512(6) -0.0061(5) 0.0071(4) -0.0005(5)
N2 0.0381(5) 0.0706(7) 0.0517(6) -0.0073(5) 0.0057(4) 0.0035(5)
O1 0.0476(5) 0.0918(8) 0.0550(5) -0.0169(5) 0.0042(4) 0.0075(5)

loop_
_atom_type_symbol
_atom_type_description
_atom_type_scat_dispersion_real
_atom_type_scat_dispersion_imag
_atom_type_scat_source
C C 0.0181 0.0091 'International Tables Vol C Tables 4.2.6.8 and 6.1.1.4'
H H 0.0000 0.0000 'International Tables Vol C Tables 4.2.6.8 and 6.1.1.4'
N N 0.0311 0.0180 'International Tables Vol C Tables 4.2.6.8 and 6.1.1.4'
O O 0.0492 0.0322 'International Tables Vol C Tables 4.2.6.8 and 6.1.1.4'

loop_
_geom_angle_atom_site_label_1
_geom_angle_atom_site_label_2
_geom_angle_atom_site_label_3
_geom_angle
_geom_angle_site_symmetry_1
_geom_angle_site_symmetry_3
C2 C1 C14 112.64(12) . .
C8 C1 C2 112.58(10) . .
C8 C1 C14 107.03(10) . .
N1 C1 C2 107.78(11) . .
N1 C1 C8 112.48(12) . .
N1 C1 C14 104.08(10) . .
C3 C2 C1 118.15(15) . .
C7 C2 C1 123.56(13) . .
C7 C2 C3 118.29(16) . .
C2 C3 H3 119.9 . .
C4 C3 C2 120.2(2) . .
C4 C3 H3 119.9 . .
C3 C4 H4 119.7 . .
C5 C4 C3 120.59(18) . .
C5 C4 H4 119.7 . .
C4 C5 H5 120.1 . .
C6 C5 C4 119.81(19) . .
C6 C5 H5 120.1 . .
C5 C6 H6 119.8 . .
C5 C6 C7 120.4(2) . .
C7 C6 H6 119.8 . .
C2 C7 C6 120.72(16) . .
C2 C7 H7 119.6 . .
C6 C7 H7 119.6 . .
C9 C8 C1 120.76(15) . .
C13 C8 C1 120.74(13) . .
C13 C8 C9 118.27(15) . .
C8 C9 H9 119.8 . .
C8 C9 C10 120.45(19) . .
C10 C9 H9 119.8 . .
C9 C10 H10 119.8 . .
C11 C10 C9 120.46(18) . .
C11 C10 H10 119.8 . .
C10 C11 H11 120.2 . .
C12 C11 C10 119.62(17) . .
C12 C11 H11 120.2 . .
C11 C12 H12 119.8 . .
C11 C12 C13 120.4(2) . .
C13 C12 H12 119.8 . .
C8 C13 C12 120.78(17) . .
C8 C13 H13 119.6 . .
C12 C13 H13 119.6 . .
N2 C14 C1 105.06(11) . .
O1 C14 C1 128.15(12) . .
O1 C14 N2 126.77(12) . .
N1 C15 C16 125.24(12) . .
N1 C15 N2 114.22(11) . .
N2 C15 C16 120.52(11) . .
C17 C16 C15 119.04(12) . .
C21 C16 C15 121.73(12) . .
C21 C16 C17 119.21(13) . .
C16 C17 H17 120.0 . .
C18 C17 C16 120.00(15) . .
C18 C17 H17 120.0 . .
C17 C18 H18 119.7 . .
C19 C18 C17 120.54(16) . .
C19 C18 H18 119.7 . .
C18 C19 H19 119.9 . .
C20 C19 C18 120.11(15) . .
C20 C19 H19 119.9 . .
C19 C20 H20 120.1 . .
C19 C20 C21 119.84(15) . .
C21 C20 H20 120.1 . .
C16 C21 H21 119.9 . .
C20 C21 C16 120.30(14) . .
C20 C21 H21 119.9 . .
C15 N1 C1 107.13(11) . .
C14 N2 C15 109.43(10) . .
C14 N2 H2 125.3 . .
C15 N2 H2 125.3 . .

loop_
_geom_bond_atom_site_label_1
_geom_bond_atom_site_label_2
_geom_bond_distance
_geom_bond_site_symmetry_2
C1 C2 1.532(2) .
C1 C8 1.5298(19) .
C1 C14 1.5387(17) .
C1 N1 1.4750(17) .
C2 C3 1.391(2) .
C2 C7 1.378(2) .
C3 H3 0.9300 .
C3 C4 1.386(3) .
C4 H4 0.9300 .
C4 C5 1.367(3) .
C5 H5 0.9300 .
C5 C6 1.358(3) .
C6 H6 0.9300 .
C6 C7 1.390(2) .
C7 H7 0.9300 .
C8 C9 1.384(2) .
C8 C13 1.380(2) .
C9 H9 0.9300 .
C9 C10 1.389(3) .
C10 H10 0.9300 .
C10 C11 1.369(3) .
C11 H11 0.9300 .
C11 C12 1.363(3) .
C12 H12 0.9300 .
C12 C13 1.388(2) .
C13 H13 0.9300 .
C14 N2 1.3495(16) .
C14 O1 1.2223(16) .
C15 C16 1.4722(18) .
C15 N1 1.2818(17) .
C15 N2 1.3988(16) .
C16 C17 1.388(2) .
C16 C21 1.3875(19) .
C17 H17 0.9300 .
C17 C18 1.376(2) .
C18 H18 0.9300 .
C18 C19 1.375(3) .
C19 H19 0.9300 .
C19 C20 1.375(3) .
C20 H20 0.9300 .
C20 C21 1.385(2) .
C21 H21 0.9300 .
N2 H2 0.8600 .

loop_
_geom_torsion_atom_site_label_1
_geom_torsion_atom_site_label_2
_geom_torsion_atom_site_label_3
_geom_torsion_atom_site_label_4
_geom_torsion
_geom_torsion_site_symmetry_1
_geom_torsion_site_symmetry_2
_geom_torsion_site_symmetry_3
_geom_torsion_site_symmetry_4
C1 C2 C3 C4 179.97(15) . . . .
C1 C2 C7 C6 -178.99(14) . . . .
C1 C8 C9 C10 175.15(15) . . . .
C1 C8 C13 C12 -174.61(14) . . . .
C1 C14 N2 C15 -0.88(15) . . . .
C2 C1 C8 C9 37.30(18) . . . .
C2 C1 C8 C13 -148.38(14) . . . .
C2 C1 C14 N2 115.66(12) . . . .
C2 C1 C14 O1 -65.88(19) . . . .
C2 C1 N1 C15 -117.48(12) . . . .
C2 C3 C4 C5 -1.0(3) . . . .
C3 C2 C7 C6 0.9(2) . . . .
C3 C4 C5 C6 0.9(3) . . . .
C4 C5 C6 C7 0.1(3) . . . .
C5 C6 C7 C2 -1.0(3) . . . .
C7 C2 C3 C4 0.1(2) . . . .
C8 C1 C2 C3 75.32(16) . . . .
C8 C1 C2 C7 -104.78(15) . . . .
C8 C1 C14 N2 -120.09(12) . . . .
C8 C1 C14 O1 58.4(2) . . . .
C8 C1 N1 C15 117.83(12) . . . .
C8 C9 C10 C11 -0.6(3) . . . .
C9 C8 C13 C12 -0.1(2) . . . .
C9 C10 C11 C12 0.0(3) . . . .
C10 C11 C12 C13 0.6(3) . . . .
C11 C12 C13 C8 -0.5(3) . . . .
C13 C8 C9 C10 0.7(3) . . . .
C14 C1 C2 C3 -163.54(12) . . . .
C14 C1 C2 C7 16.35(18) . . . .
C14 C1 C8 C9 -86.99(16) . . . .
C14 C1 C8 C13 87.33(16) . . . .
C14 C1 N1 C15 2.33(15) . . . .
C15 C16 C17 C18 -179.14(16) . . . .
C15 C16 C21 C20 179.15(14) . . . .
C16 C15 N1 C1 175.15(13) . . . .
C16 C15 N2 C14 -175.69(12) . . . .
C16 C17 C18 C19 0.2(3) . . . .
C17 C16 C21 C20 0.9(2) . . . .
C17 C18 C19 C20 0.4(3) . . . .
C18 C19 C20 C21 -0.4(3) . . . .
C19 C20 C21 C16 -0.3(3) . . . .
C21 C16 C17 C18 -0.8(3) . . . .
N1 C1 C2 C3 -49.31(16) . . . .
N1 C1 C2 C7 130.59(14) . . . .
N1 C1 C8 C9 159.30(13) . . . .
N1 C1 C8 C13 -26.38(17) . . . .
N1 C1 C14 N2 -0.81(15) . . . .
N1 C1 C14 O1 177.66(15) . . . .
N1 C15 C16 C17 -3.1(2) . . . .
N1 C15 C16 C21 178.68(14) . . . .
N1 C15 N2 C14 2.64(17) . . . .
N2 C15 C16 C17 175.07(14) . . . .
N2 C15 C16 C21 -3.2(2) . . . .
N2 C15 N1 C1 -3.10(16) . . . .
O1 C14 N2 C15 -179.37(14) . . . .
